data_7055084
loop_
_publ_author_name
'Huang, Wei'
'Xu, Jun'
'Wu, Dayu'
'Huang, Xingcai'
'Jiang, Jun'

_publ_section_title
;
 Rhodamine-based field-induced single molecule magnets in Yb(iii) and
 Dy(iii) series
;
_journal_issue 11
_journal_name_full 'New J. Chem.'
_journal_page_first 8650
_journal_paper_doi 10.1039/C5NJ01724F
_journal_volume 39
_journal_year 2015
_chemical_formula_moiety 'C52 H40 F6 N5 O7 S2 Yb, C H4 O'
_chemical_formula_sum 'C53 H44 F6 N5 O8 S2 Yb'
_chemical_formula_weight 1230.09
_chemical_name_systematic
;
 ? 
;
_space_group_crystal_system triclinic
_space_group_IT_number 2
_space_group_name_Hall '-P 1'
_space_group_name_H-M_alt 'P -1'
_symmetry_space_group_name_Hall '-P 1'
_symmetry_space_group_name_H-M 'P -1'
_atom_sites_solution_hydrogens geom
_atom_sites_solution_primary direct
_atom_sites_solution_secondary difmap
_audit_creation_date 2015-07-22
_audit_creation_method
;
Olex2 1.2-beta
(compiled 2015.01.26 svn.r3150 for OlexSys, GUI svn.r4998)
;
_audit_update_record
;
2015-07-29 deposited with the CCDC.
2015-08-27 downloaded from the CCDC.
;
_cell_angle_alpha 117.719(4)
_cell_angle_beta 95.949(6)
_cell_angle_gamma 92.878(6)
_cell_formula_units_Z 2
_cell_length_a 13.003(5)
_cell_length_b 14.986(2)
_cell_length_c 15.684(2)
_cell_measurement_temperature 296(2)
_cell_volume 2674.1(11)
_computing_cell_refinement 'Bruker SMART'
_computing_data_collection 'Bruker SMART'
_computing_data_reduction 'Bruker SAINT'
_computing_molecular_graphics 'Olex2 (Dolomanov et al., 2009)'
_computing_publication_material 'Olex2 (Dolomanov et al., 2009)'
_computing_structure_refinement 'XL (Sheldrick, 2008)'
_computing_structure_solution 'SHELXS-97 (Sheldrick, 1990)'
_diffrn_ambient_temperature 296.15
_diffrn_measured_fraction_theta_full 0.979
_diffrn_measured_fraction_theta_max 0.979
_diffrn_measurement_device_type 'CCD area detector'
_diffrn_measurement_method 'phi and omega scans'
_diffrn_radiation_monochromator graphite
_diffrn_radiation_type MoK\a
_diffrn_radiation_wavelength 0.71073
_diffrn_reflns_av_R_equivalents 0.0779
_diffrn_reflns_av_unetI/netI 0.1782
_diffrn_reflns_limit_h_max 15
_diffrn_reflns_limit_h_min -15
_diffrn_reflns_limit_k_max 17
_diffrn_reflns_limit_k_min -16
_diffrn_reflns_limit_l_max 18
_diffrn_reflns_limit_l_min -18
_diffrn_reflns_number 14856
_diffrn_reflns_theta_full 25.00
_diffrn_reflns_theta_max 25.00
_diffrn_reflns_theta_min 1.48
_diffrn_source 'fine-focus sealed tube'
_exptl_absorpt_coefficient_mu 1.905
_exptl_absorpt_correction_T_max 0.7019
_exptl_absorpt_correction_T_min 0.6372
_exptl_absorpt_correction_type empirical
_exptl_absorpt_process_details sadabs
_exptl_crystal_colour dark-red
_exptl_crystal_density_diffrn 1.528
_exptl_crystal_density_method 'not measured'
_exptl_crystal_description block
_exptl_crystal_F_000 1234
_exptl_crystal_size_max 0.26
_exptl_crystal_size_mid 0.23
_exptl_crystal_size_min 0.2
_refine_diff_density_max 2.050
_refine_diff_density_min -0.736
_refine_diff_density_rms 0.146
_refine_ls_extinction_method none
_refine_ls_goodness_of_fit_ref 0.931
_refine_ls_hydrogen_treatment constr
_refine_ls_matrix_type full
_refine_ls_number_parameters 759
_refine_ls_number_reflns 9233
_refine_ls_number_restraints 238
_refine_ls_restrained_S_all 0.926
_refine_ls_R_factor_all 0.1414
_refine_ls_R_factor_gt 0.0736
_refine_ls_shift/su_max 0.034
_refine_ls_shift/su_mean 0.000
_refine_ls_structure_factor_coef Fsqd
_refine_ls_weighting_details 'calc w=1/[\s^2^(Fo^2^)+(0.0785P)^2^+0.0000P] where P=(Fo^2^+2Fc^2^)/3'
_refine_ls_weighting_scheme calc
_refine_ls_wR_factor_gt 0.1535
_refine_ls_wR_factor_ref 0.1895
_reflns_number_gt 4843
_reflns_number_total 9233
_reflns_threshold_expression >2sigma(I)
_cod_data_source_file c5nj01724f2.cif
_cod_data_source_block complex3
_cod_depositor_comments 'Adding full bibliography for 7055083--7055087.cif.'
_cod_original_cell_volume 2674.0(11)
_cod_database_code 7055084
_olex2_refinement_description
;
1. Fixed Uiso
 At 1.2 times of:
  All C(H) groups, All C(H,H) groups, All C(H,H,H,H) groups, All N(H) groups
 At 1.5 times of:
  All C(H,H,H) groups, All O(H) groups
2. Restrained distances
 C41-C42A = C42A-C43 = C43-C44 = C41-C42B
 1.36 with sigma of 0.02
 C40-S1A \\sim C40-S1B \\sim C49-S2A \\sim C49-S2B
 with sigma of 0.01
 C40-C42A \\sim C40-C42B \\sim C49-C53A \\sim C49-C53B
 with sigma of 0.01
 C41-S1A \\sim C41-S1B \\sim C50-S2A \\sim C50-S2B
 with sigma of 0.01
 C41-C42A \\sim C41-C42B \\sim C50-C53A \\sim C50-C53B
 with sigma of 0.01
3. Restrained planarity
 C41, C42A, C42B, S1A, S1B, C43, C44
 with sigma of 0.01
4. Rigid bond restraints
 S2B, C52
 with sigma for 1-2 distances of 0.01 and sigma for 1-3 distances of 0.02
 C41, C42A, S1A, C42B, S1B, C50, C53A, C53B, S2A, S2B
 with sigma for 1-2 distances of 0.01 and sigma for 1-3 distances of 0.02
 C11, C12, C9, C10
 with sigma for 1-2 distances of 0.005 and sigma for 1-3 distances of 0.01
 N1, C2, C1A, C1B
 with sigma for 1-2 distances of 0.01 and sigma for 1-3 distances of 0.02
 C47, C46, F4A, F5A, F6A, F4B, F5B, F6B
 with sigma for 1-2 distances of 0.01 and sigma for 1-3 distances of 0.02
 F2, C37, O7, C49, C8, C12, C12, C13
 with sigma for 1-2 distances of 0.005 and sigma for 1-3 distances of 0.01
5. Uiso/Uaniso restraints and constraints
C41 \\sim C42A \\sim S1A \\sim C42B \\sim S1B \\sim C50 \\sim C53A \\sim C53B
\\sim S2A \\sim S2B: within 1.7A with sigma of 0.01 and sigma for terminal
atoms of 0.02
N1 \\sim C2 \\sim C1A \\sim C1B: within 1.7A with sigma of 0.01 and sigma for
terminal atoms of 0.02
C47 \\sim C46 \\sim F4A \\sim F5A \\sim F6A \\sim F4B \\sim F5B \\sim F6B:
within 1.7A with sigma of 0.01 and sigma for terminal atoms of 0.02
Uanis(C27) \\sim Ueq, Uanis(C10) \\sim Ueq: with sigma of 0.001 and sigma for
terminal atoms of 0.002
6. Others
 Sof(C1B)=Sof(H1BA)=Sof(H1BB)=Sof(H1BC)=1-FVAR(1)
 Sof(C1A)=Sof(H1AA)=Sof(H1AB)=Sof(H1AC)=FVAR(1)
 Sof(F4B)=Sof(F5B)=Sof(F6B)=1-FVAR(2)
 Sof(F4A)=Sof(F5A)=Sof(F6A)=FVAR(2)
 Sof(S1B)=Sof(C42B)=Sof(H42B)=Sof(H43A)=Sof(H44A)=1-FVAR(3)
 Sof(S1A)=Sof(C42A)=Sof(H42A)=Sof(H43)=Sof(H44)=FVAR(3)
 Sof(S2B)=Sof(C53B)=Sof(H53B)=Sof(H52A)=Sof(H51A)=1-FVAR(4)
 Sof(S2A)=Sof(C53A)=Sof(H53A)=Sof(H52)=Sof(H51)=FVAR(4)
 Fixed Sof: H2AA(0.5) H2AB(0.5) H2BC(0.5) H2BD(0.5)
7.a Secondary CH2 refined with riding coordinates:
 C9(H9A,H9B), C2(H2AA,H2AB), C2(H2BC,H2BD)
7.b Aromatic/amide H refined with riding coordinates:
 C42A(H42A), C42B(H42B), C53A(H53A), C53B(H53B), C4(H4), C7(H7), N2(H2),
 C13(H13), C17(H17), C21(H21), C22(H22), C23(H23), C24(H24), C27(H27), C31(H31),
  C32(H32), C33(H33), C35(H35), C36(H36), C39(H39), C43(H43), C43(H43A),
 C44(H44), C44(H44A), C48(H48), N1(H1), C52(H52), C52(H52A), C51(H51), C51(H51A)
7.c Idealised Me refined as rotating group:
 C10(H10A,H10B,H10C), C11(H11A,H11B,H11C), C19(H19A,H19B,H19C), C54(H54A,H54B,
 H54C), C1A(H1AA,H1AB,H1AC), C1B(H1BA,H1BB,H1BC)
7.d Idealised tetrahedral OH refined as rotating group:
 O8(H8)
;
_olex2_submission_special_instructions 'No special instructions were received'

loop_
_space_group_symop_id
_space_group_symop_operation_xyz
1 'x, y, z'
2 '-x, -y, -z'

loop_
_atom_site_label
_atom_site_type_symbol
_atom_site_fract_x
_atom_site_fract_y
_atom_site_fract_z
_atom_site_U_iso_or_equiv
_atom_site_adp_type
_atom_site_occupancy
_atom_site_calc_flag
_atom_site_disorder_assembly
_atom_site_disorder_group
_atom_site_refinement_flags_posn
_atom_site_refinement_flags_adp
C47 C 0.5444(11) 1.2322(10) 0.4072(9) 0.060(3) Uani 1 d A . . U
C46 C 0.4840(13) 1.3227(12) 0.4383(13) 0.084(3) Uani 1 d . . . U
F4A F 0.532(2) 1.4012(17) 0.5213(17) 0.119(6) Uani 0.59(3) d A 1 . U
F5A F 0.479(2) 1.3514(17) 0.3713(17) 0.103(5) Uani 0.59(3) d A 1 . U
F6A F 0.3856(19) 1.306(2) 0.447(2) 0.119(6) Uani 0.59(3) d A 1 . U
F4B F 0.481(3) 1.370(2) 0.533(2) 0.096(6) Uani 0.41(3) d A 2 . U
F5B F 0.518(3) 1.391(2) 0.416(3) 0.098(5) Uani 0.41(3) d A 2 . U
F6B F 0.380(3) 1.289(3) 0.395(3) 0.114(8) Uani 0.41(3) d A 2 . U
S1A S 0.7740(4) 1.5168(3) 0.4255(4) 0.080(2) Uani 0.786(12) d B 1 D U
C42A C 0.9580(13) 1.5396(10) 0.3956(7) 0.068(4) Uani 0.786(12) d B 1 D U
H42A H 1.0247 1.5268 0.3800 0.082 Uiso 0.786(12) calc B 1 R .
S1B S 0.9920(13) 1.5369(12) 0.3885(9) 0.078(5) Uani 0.214(12) d B 2 D U
C42B C 0.807(2) 1.525(2) 0.4211(5) 0.070(6) Uani 0.214(12) d B 2 D U
H42B H 0.7435 1.4987 0.4271 0.084 Uiso 0.214(12) calc B 2 R .
S2A S 0.5738(5) 0.8711(4) 0.3560(6) 0.060(2) Uani 0.644(12) d A 1 D U
C53A C 0.4017(16) 0.935(2) 0.381(3) 0.070(5) Uani 0.644(12) d A 1 D U
H53A H 0.3484 0.9761 0.3922 0.084 Uiso 0.644(12) calc A 1 R .
S2B S 0.3717(9) 0.9481(12) 0.3807(19) 0.091(4) Uani 0.356(12) d A 2 D U
C53B C 0.538(3) 0.881(2) 0.367(5) 0.065(5) Uani 0.356(12) d A 2 D U
H53B H 0.6091 0.8753 0.3645 0.077 Uiso 0.356(12) calc A 2 R .
Yb1 Yb 0.77970(4) 1.16246(4) 0.37443(4) 0.04410(19) Uani 1 d A . . .
C3 C 1.0214(10) 0.7120(8) -0.0150(9) 0.055(3) Uani 1 d . . . .
C4 C 0.9428(10) 0.6664(9) 0.0091(9) 0.059(3) Uani 1 d . . . .
H4 H 0.9485 0.6028 0.0047 0.071 Uiso 1 calc . . R .
C5 C 0.8573(9) 0.7139(9) 0.0393(9) 0.054(3) Uani 1 d . . . .
C6 C 0.6877(9) 0.6923(9) 0.0811(8) 0.053(3) Uani 1 d . . . .
C7 C 0.6203(13) 0.6302(10) 0.0987(10) 0.079(4) Uani 1 d . . . .
H7 H 0.6429 0.5734 0.1010 0.094 Uiso 1 calc . . R .
C8 C 0.5216(11) 0.6520(10) 0.1126(10) 0.069(4) Uani 1 d . . . U
N2 N 0.4520(11) 0.5926(10) 0.1301(9) 0.096(4) Uani 1 d . . . .
H2 H 0.3875 0.6031 0.1288 0.116 Uiso 1 calc . . R .
C9 C 0.484(2) 0.5138(16) 0.1502(14) 0.144(7) Uani 1 d . . . U
H9A H 0.5456 0.5387 0.1990 0.173 Uiso 1 calc . . R .
H9B H 0.5003 0.4573 0.0916 0.173 Uiso 1 calc . . R .
C10 C 0.395(2) 0.481(2) 0.1870(19) 0.181(10) Uani 1 d . . . U
H10A H 0.3315 0.4727 0.1461 0.271 Uiso 1 calc . . GR .
H10B H 0.3911 0.5317 0.2524 0.271 Uiso 1 calc . . GR .
H10C H 0.4064 0.4178 0.1862 0.271 Uiso 1 calc . . GR .
C11 C 0.3740(11) 0.7597(12) 0.1095(11) 0.090(5) Uani 1 d . . . U
H11A H 0.3311 0.7115 0.0504 0.135 Uiso 1 calc . . GR .
H11B H 0.3696 0.8268 0.1174 0.135 Uiso 1 calc . . GR .
H11C H 0.3504 0.7557 0.1637 0.135 Uiso 1 calc . . GR .
C12 C 0.4879(11) 0.7357(11) 0.1044(9) 0.071(3) Uani 1 d . . . U
C13 C 0.5596(11) 0.7970(10) 0.0891(9) 0.068(4) Uani 1 d . . . U
H13 H 0.5374 0.8533 0.0855 0.081 Uiso 1 calc . . R .
C14 C 0.6614(10) 0.7791(9) 0.0790(8) 0.053(3) Uani 1 d . . . .
C15 C 0.7370(9) 0.8490(8) 0.0670(8) 0.047(3) Uani 1 d . . . .
C16 C 0.8401(8) 0.8062(8) 0.0431(7) 0.042(3) Uani 1 d . . . .
C17 C 0.9173(10) 0.8518(8) 0.0212(9) 0.054(3) Uani 1 d . . . .
H17 H 0.9087 0.9149 0.0253 0.064 Uiso 1 calc . . R .
C18 C 1.0095(9) 0.8103(8) -0.0072(9) 0.056(3) Uani 1 d . . . .
C19 C 1.0914(11) 0.8624(10) -0.0315(12) 0.085(5) Uani 1 d . . . .
H19A H 1.1559 0.8708 0.0086 0.128 Uiso 1 calc . . GR .
H19B H 1.0725 0.9277 -0.0201 0.128 Uiso 1 calc . . GR .
H19C H 1.0992 0.8226 -0.0987 0.128 Uiso 1 calc . . GR .
C20 C 0.6916(9) 0.8817(9) -0.0067(8) 0.047(3) Uani 1 d . . . .
C21 C 0.6635(10) 0.8216(10) -0.1051(9) 0.065(4) Uani 1 d . . . .
H21 H 0.6738 0.7534 -0.1342 0.078 Uiso 1 calc . . R .
C22 C 0.6204(11) 0.8627(11) -0.1594(10) 0.077(4) Uani 1 d . . . .
H22 H 0.6012 0.8223 -0.2261 0.093 Uiso 1 calc . . R .
C23 C 0.6046(11) 0.9659(13) -0.1158(10) 0.081(5) Uani 1 d . . . .
H23 H 0.5738 0.9927 -0.1538 0.097 Uiso 1 calc . . R .
C24 C 0.6341(9) 1.0273(10) -0.0180(9) 0.059(3) Uani 1 d . . . .
H24 H 0.6247 1.0958 0.0111 0.070 Uiso 1 calc . . R .
C25 C 0.6795(8) 0.9831(9) 0.0376(8) 0.047(3) Uani 1 d . . . .
C26 C 0.7165(8) 1.0282(8) 0.1401(9) 0.045(3) Uani 1 d . . . .
C27 C 0.8162(8) 0.9107(8) 0.2742(8) 0.043(3) Uani 1 d A . . U
H27 H 0.8173 0.8430 0.2291 0.052 Uiso 1 calc . . R .
C28 C 0.8452(8) 0.9487(8) 0.3782(8) 0.041(3) Uani 1 d A . . .
C29 C 0.8669(8) 1.0898(8) 0.5335(8) 0.047(3) Uani 1 d A . . .
C30 C 0.8646(9) 1.1956(9) 0.5846(9) 0.051(3) Uani 1 d . . . .
C31 C 0.8911(11) 1.2407(10) 0.6837(9) 0.067(4) Uani 1 d . . . .
H31 H 0.8931 1.3107 0.7204 0.081 Uiso 1 calc . . R .
C32 C 0.9153(12) 1.1825(13) 0.7309(11) 0.086(5) Uani 1 d . . . .
H32 H 0.9311 1.2148 0.7983 0.103 Uiso 1 calc . . R .
C33 C 0.9160(12) 1.0813(12) 0.6804(11) 0.079(4) Uani 1 d . . . .
H33 H 0.9327 1.0449 0.7134 0.095 Uiso 1 calc . . R .
C34 C 0.8916(8) 1.0293(10) 0.5771(9) 0.050(3) Uani 1 d . . . .
C35 C 0.8912(9) 0.9255(10) 0.5170(10) 0.058(3) Uani 1 d . . . .
H35 H 0.9067 0.8837 0.5446 0.070 Uiso 1 calc . . R .
C36 C 0.8683(9) 0.8840(9) 0.4182(9) 0.051(3) Uani 1 d . . . .
H36 H 0.8680 0.8147 0.3784 0.062 Uiso 1 calc . . R .
C37 C 1.0919(12) 1.1749(11) 0.2686(12) 0.073(4) Uani 1 d . . . U
C38 C 0.9959(9) 1.2151(9) 0.3079(8) 0.048(3) Uani 1 d . . . .
C39 C 0.9795(9) 1.3117(9) 0.3259(9) 0.057(3) Uani 1 d . . . .
H39 H 1.0281 1.3477 0.3106 0.069 Uiso 1 calc . . R .
C40 C 0.8944(8) 1.3583(7) 0.3659(8) 0.053(3) Uani 1 d B . D .
C41 C 0.8874(6) 1.4663(8) 0.3923(7) 0.059(3) Uani 1 d . . D U
C43 C 0.9235(12) 1.6336(9) 0.4235(8) 0.073(4) Uani 1 d . . D .
H43 H 0.9628 1.6900 0.4287 0.088 Uiso 0.786(12) calc B 1 R .
H43A H 0.9553 1.6944 0.4311 0.088 Uiso 0.214(12) calc B 2 R .
C44 C 0.8251(12) 1.6321(10) 0.4421(8) 0.085(5) Uani 1 d B . D .
H44 H 0.7882 1.6884 0.4621 0.102 Uiso 0.786(12) calc B 1 R .
H44A H 0.7813 1.6831 0.4622 0.102 Uiso 0.214(12) calc B 2 R .
C48 C 0.4951(9) 1.1418(10) 0.3914(9) 0.057(3) Uani 1 d . . . .
H48 H 0.4234 1.1364 0.3906 0.068 Uiso 1 calc A . R .
C49 C 0.5450(7) 1.0598(7) 0.3769(8) 0.050(3) Uani 1 d A . D U
C50 C 0.4990(7) 0.9665(9) 0.3709(9) 0.064(3) Uani 1 d . . D U
O1 O 0.7882(7) 0.6619(6) 0.0686(7) 0.076(3) Uani 1 d . . . .
O2 O 0.7206(6) 1.1165(6) 0.2057(6) 0.052(2) Uani 1 d . . . .
O3 O 0.8337(7) 1.2427(6) 0.5348(6) 0.064(2) Uani 1 d . . . .
O4 O 0.9410(6) 1.1554(5) 0.3268(6) 0.052(2) Uani 1 d . . . .
O5 O 0.8217(6) 1.3155(5) 0.3833(6) 0.058(2) Uani 1 d . . . .
O6 O 0.6372(7) 1.2511(6) 0.4042(6) 0.066(2) Uani 1 d . . . .
O7 O 0.6424(6) 1.0566(6) 0.3640(6) 0.057(2) Uani 1 d . . . U
N3 N 0.7537(7) 0.9531(6) 0.1560(6) 0.042(2) Uani 1 d A . . .
N4 N 0.7885(7) 0.9777(6) 0.2487(6) 0.040(2) Uani 1 d . . . .
N5 N 0.8436(6) 1.0481(7) 0.4327(6) 0.043(2) Uani 1 d . . . .
F1 F 1.0681(7) 1.0798(8) 0.1884(7) 0.114(3) Uani 1 d . . . .
F2 F 1.1578(6) 1.1579(7) 0.3283(6) 0.098(3) Uani 1 d . . . U
F3 F 1.1444(7) 1.2269(8) 0.2361(8) 0.121(4) Uani 1 d . . . .
O8 O 0.7203(10) 0.2783(9) 0.1522(10) 0.108(4) Uani 1 d . . . .
H8 H 0.7183 0.2193 0.1420 0.161 Uiso 1 calc . . GR .
C54 C 0.632(2) 0.312(2) 0.177(2) 0.206(14) Uani 1 d . . . .
H54A H 0.5962 0.3228 0.1257 0.309 Uiso 1 calc . . GR .
H54B H 0.6446 0.3756 0.2358 0.309 Uiso 1 calc . . GR .
H54C H 0.5901 0.2641 0.1860 0.309 Uiso 1 calc . . GR .
N1 N 1.1092(9) 0.6687(8) -0.0467(9) 0.080(3) Uani 1 d D . . U
H1 H 1.1576 0.7041 -0.0548 0.096 Uiso 1 calc . . R .
C2 C 1.1247(14) 0.5654(12) -0.0675(13) 0.093(4) Uani 1 d . . . U
H2AA H 1.0572 0.5269 -0.0816 0.111 Uiso 0.50 calc C 1 R .
H2AB H 1.1620 0.5671 -0.0098 0.111 Uiso 0.50 calc C 1 R .
H2BC H 1.1981 0.5572 -0.0690 0.111 Uiso 0.50 calc C 2 R .
H2BD H 1.1035 0.5536 -0.0158 0.111 Uiso 0.50 calc C 2 R .
C1A C 1.186(4) 0.510(3) -0.154(3) 0.088(8) Uani 0.36(2) d D 1 . U
H1AA H 1.1598 0.5221 -0.2066 0.132 Uiso 0.36(2) calc D 1 GR .
H1AB H 1.1766 0.4382 -0.1751 0.132 Uiso 0.36(2) calc D 1 GR .
H1AC H 1.2582 0.5344 -0.1336 0.132 Uiso 0.36(2) calc D 1 GR .
C1B C 1.073(2) 0.500(2) -0.1488(19) 0.101(7) Uani 0.64(2) d D 2 . U
H1BA H 1.0088 0.4751 -0.1375 0.151 Uiso 0.64(2) calc D 2 GR .
H1BB H 1.1130 0.4441 -0.1801 0.151 Uiso 0.64(2) calc D 2 GR .
H1BC H 1.0582 0.5304 -0.1898 0.151 Uiso 0.64(2) calc D 2 GR .
C52 C 0.3861(14) 0.8416(13) 0.3749(12) 0.099(5) Uani 1 d . . . U
H52 H 0.3231 0.8110 0.3770 0.119 Uiso 0.644(12) calc A 1 R .
H52A H 0.3284 0.8049 0.3785 0.119 Uiso 0.356(12) calc A 2 R .
C51 C 0.4730(16) 0.8021(12) 0.3655(11) 0.094(5) Uani 1 d A . . .
H51 H 0.4797 0.7400 0.3641 0.113 Uiso 0.644(12) calc A 1 R .
H51A H 0.4882 0.7397 0.3597 0.113 Uiso 0.356(12) calc A 2 R .

loop_
_atom_site_aniso_label
_atom_site_aniso_U_11
_atom_site_aniso_U_22
_atom_site_aniso_U_33
_atom_site_aniso_U_23
_atom_site_aniso_U_13
_atom_site_aniso_U_12
C47 0.054(7) 0.072(7) 0.067(7) 0.038(6) 0.025(6) 0.036(6)
C46 0.074(6) 0.077(7) 0.093(7) 0.029(5) 0.022(6) 0.037(6)
F4A 0.103(11) 0.087(10) 0.110(9) -0.002(8) 0.015(9) 0.045(8)
F5A 0.124(12) 0.073(11) 0.104(11) 0.036(8) -0.002(9) 0.035(9)
F6A 0.076(8) 0.102(10) 0.127(12) 0.005(10) 0.033(10) 0.040(7)
F4B 0.084(12) 0.084(11) 0.094(8) 0.013(8) 0.030(9) 0.046(9)
F5B 0.110(12) 0.067(10) 0.117(12) 0.040(9) 0.021(10) 0.046(8)
F6B 0.070(8) 0.099(12) 0.117(14) 0.000(13) 0.012(12) 0.049(9)
S1A 0.067(3) 0.052(3) 0.123(4) 0.040(3) 0.031(3) 0.016(2)
C42A 0.058(8) 0.061(7) 0.102(7) 0.048(6) 0.026(6) 0.012(6)
S1B 0.065(9) 0.065(8) 0.118(9) 0.053(7) 0.022(8) 0.006(7)
C42B 0.064(8) 0.053(8) 0.103(8) 0.043(8) 0.026(8) 0.010(7)
S2A 0.061(4) 0.052(3) 0.066(4) 0.026(3) 0.019(3) 0.002(2)
C53A 0.051(8) 0.075(8) 0.073(7) 0.026(7) 0.011(8) 0.015(7)
S2B 0.062(7) 0.090(6) 0.084(6) 0.010(5) 0.020(7) 0.004(5)
C53B 0.058(8) 0.063(7) 0.064(8) 0.023(7) 0.013(8) 0.005(7)
Yb1 0.0426(3) 0.0381(3) 0.0522(3) 0.0214(2) 0.0077(2) 0.0077(2)
C3 0.062(8) 0.033(6) 0.063(8) 0.015(6) 0.016(6) 0.014(6)
C4 0.078(10) 0.036(7) 0.080(9) 0.037(7) 0.029(7) 0.016(6)
C5 0.050(8) 0.046(7) 0.068(8) 0.026(7) 0.019(6) 0.013(6)
C6 0.052(8) 0.056(8) 0.054(8) 0.025(7) 0.022(6) 0.008(6)
C7 0.112(14) 0.053(9) 0.080(10) 0.036(8) 0.033(9) -0.003(8)
C8 0.058(9) 0.061(8) 0.067(9) 0.017(7) 0.006(7) -0.033(6)
N2 0.097(11) 0.088(10) 0.099(10) 0.041(9) 0.020(8) -0.013(8)
C9 0.23(2) 0.105(16) 0.094(14) 0.042(13) 0.028(15) 0.009(15)
C10 0.181(10) 0.181(10) 0.181(10) 0.086(5) 0.028(3) 0.018(2)
C11 0.057(8) 0.124(13) 0.089(11) 0.055(10) 0.001(8) -0.006(8)
C12 0.058(7) 0.094(10) 0.055(8) 0.032(8) 0.009(7) -0.011(6)
C13 0.076(10) 0.067(9) 0.065(9) 0.037(7) 0.008(7) -0.001(7)
C14 0.056(8) 0.060(8) 0.044(7) 0.024(6) 0.017(6) 0.016(6)
C15 0.050(7) 0.047(7) 0.050(7) 0.026(6) 0.011(6) 0.002(5)
C16 0.040(7) 0.038(6) 0.042(6) 0.014(5) 0.005(5) 0.004(5)
C17 0.065(9) 0.041(7) 0.069(8) 0.035(7) 0.015(7) 0.013(6)
C18 0.053(8) 0.039(7) 0.082(9) 0.032(7) 0.014(7) 0.012(6)
C19 0.060(10) 0.068(10) 0.136(14) 0.053(10) 0.027(9) 0.009(7)
C20 0.051(7) 0.050(7) 0.044(7) 0.024(6) 0.010(6) 0.012(6)
C21 0.077(10) 0.060(8) 0.056(9) 0.022(7) 0.019(7) 0.028(7)
C22 0.085(11) 0.075(10) 0.058(9) 0.023(8) -0.005(8) 0.013(8)
C23 0.084(11) 0.122(14) 0.052(9) 0.056(10) -0.008(7) 0.031(9)
C24 0.061(9) 0.061(8) 0.062(9) 0.034(7) 0.006(7) 0.023(6)
C25 0.028(6) 0.064(8) 0.053(7) 0.031(7) 0.007(5) 0.015(5)
C26 0.045(7) 0.035(7) 0.063(8) 0.029(7) 0.005(6) 0.005(5)
C27 0.043(3) 0.043(3) 0.043(3) 0.0200(15) 0.0062(11) 0.0055(11)
C28 0.032(6) 0.048(7) 0.054(7) 0.034(6) 0.004(5) 0.012(5)
C29 0.045(7) 0.045(7) 0.046(7) 0.019(6) 0.002(5) 0.002(5)
C30 0.039(7) 0.056(8) 0.051(8) 0.021(7) 0.005(6) 0.006(5)
C31 0.080(10) 0.063(9) 0.044(8) 0.016(7) -0.001(7) 0.000(7)
C32 0.091(12) 0.105(14) 0.049(9) 0.028(10) 0.005(8) 0.009(9)
C33 0.092(12) 0.080(11) 0.062(10) 0.030(9) 0.015(8) 0.002(9)
C34 0.029(6) 0.069(9) 0.066(8) 0.045(8) 0.006(6) 0.000(5)
C35 0.059(8) 0.059(9) 0.067(9) 0.039(8) 0.003(7) 0.014(6)
C36 0.047(7) 0.046(7) 0.069(9) 0.032(7) 0.016(6) 0.016(5)
C37 0.079(11) 0.067(10) 0.096(12) 0.053(10) 0.031(8) 0.020(8)
C38 0.046(7) 0.050(7) 0.055(7) 0.029(6) 0.009(6) 0.007(6)
C39 0.038(7) 0.066(9) 0.079(9) 0.042(8) 0.012(6) 0.001(6)
C40 0.062(9) 0.053(8) 0.054(8) 0.031(7) 0.018(6) 0.012(6)
C41 0.062(6) 0.052(6) 0.083(6) 0.045(5) 0.020(5) 0.011(4)
C43 0.091(12) 0.054(9) 0.085(10) 0.044(8) 0.003(9) 0.000(8)
C44 0.112(14) 0.046(8) 0.105(12) 0.036(9) 0.035(10) 0.030(8)
C48 0.031(7) 0.081(10) 0.075(9) 0.048(8) 0.014(6) 0.021(6)
C49 0.044(5) 0.056(8) 0.041(7) 0.016(6) 0.011(5) 0.001(6)
C50 0.053(6) 0.067(6) 0.064(5) 0.023(5) 0.014(5) 0.005(5)
O1 0.078(7) 0.056(6) 0.118(8) 0.054(6) 0.041(6) 0.021(5)
O2 0.060(5) 0.044(5) 0.058(5) 0.027(4) 0.011(4) 0.009(4)
O3 0.074(6) 0.058(5) 0.058(5) 0.024(5) 0.010(5) 0.009(4)
O4 0.043(5) 0.048(5) 0.074(6) 0.035(4) 0.017(4) 0.008(4)
O5 0.061(6) 0.038(5) 0.078(6) 0.027(4) 0.024(5) 0.009(4)
O6 0.059(6) 0.053(5) 0.082(6) 0.026(5) 0.016(5) 0.020(4)
O7 0.043(4) 0.050(5) 0.079(6) 0.032(4) 0.013(4) 0.001(4)
N3 0.053(6) 0.038(5) 0.036(5) 0.019(4) 0.005(4) 0.010(4)
N4 0.045(6) 0.036(5) 0.042(5) 0.021(4) 0.003(4) 0.011(4)
N5 0.030(5) 0.044(6) 0.052(6) 0.020(5) 0.005(4) 0.003(4)
F1 0.107(8) 0.100(7) 0.105(7) 0.017(6) 0.040(6) 0.042(6)
F2 0.078(6) 0.136(8) 0.098(6) 0.061(6) 0.036(5) 0.049(5)
F3 0.109(7) 0.135(8) 0.197(10) 0.124(8) 0.099(7) 0.053(6)
O8 0.108(9) 0.092(9) 0.149(11) 0.072(9) 0.040(8) 0.033(7)
C54 0.18(3) 0.24(3) 0.18(3) 0.08(2) 0.02(2) 0.11(3)
N1 0.083(8) 0.068(7) 0.111(8) 0.052(6) 0.050(6) 0.038(6)
C2 0.105(9) 0.073(8) 0.112(9) 0.045(7) 0.045(7) 0.039(7)
C1A 0.112(16) 0.071(14) 0.098(14) 0.046(12) 0.037(12) 0.041(13)
C1B 0.129(15) 0.090(12) 0.099(13) 0.055(10) 0.021(11) 0.030(11)
C52 0.091(13) 0.088(11) 0.095(12) 0.021(10) 0.048(11) -0.031(9)
C51 0.137(17) 0.076(11) 0.070(10) 0.035(9) 0.034(11) -0.016(11)

loop_
_atom_type_symbol
_atom_type_description
_atom_type_scat_dispersion_real
_atom_type_scat_dispersion_imag
_atom_type_scat_source
C C 0.0033 0.0016 'International Tables Vol C Tables 4.2.6.8 and 6.1.1.4'
H H 0.0000 0.0000 'International Tables Vol C Tables 4.2.6.8 and 6.1.1.4'
N N 0.0061 0.0033 'International Tables Vol C Tables 4.2.6.8 and 6.1.1.4'
O O 0.0106 0.0060 'International Tables Vol C Tables 4.2.6.8 and 6.1.1.4'
F F 0.0171 0.0103 'International Tables Vol C Tables 4.2.6.8 and 6.1.1.4'
S S 0.1246 0.1234 'International Tables Vol C Tables 4.2.6.8 and 6.1.1.4'
Yb Yb -0.3850 5.5486 'International Tables Vol C Tables 4.2.6.8 and 6.1.1.4'

loop_
_geom_angle_atom_site_label_1
_geom_angle_atom_site_label_2
_geom_angle_atom_site_label_3
_geom_angle
C48 C47 C46 118.7(13)
O6 C47 C46 114.0(13)
O6 C47 C48 127.2(11)
F4A C46 C47 111.3(15)
F4A C46 F6B 134.7(18)
F5A C46 C47 108.5(15)
F5A C46 F4A 107.3(18)
F5A C46 F6A 104.2(19)
F5A C46 F4B 134(2)
F5A C46 F5B 34.8(14)
F5A C46 F6B 79(2)
F6A C46 C47 115.7(18)
F6A C46 F4A 109.4(17)
F6A C46 F4B 75.4(16)
F6A C46 F6B 30.6(16)
F4B C46 C47 112.9(18)
F4B C46 F4A 38.2(14)
F4B C46 F6B 105(2)
F5B C46 C47 114.6(18)
F5B C46 F4A 73.4(18)
F5B C46 F6A 124(2)
F5B C46 F4B 106(2)
F5B C46 F6B 109(2)
F6B C46 C47 108.4(18)
C44 S1A C41 91.2(6)
C41 C42A H42A 122.2
C41 C42A C43 115.6(15)
C43 C42A H42A 122.2
C43 S1B C41 88.5(11)
C41 C42B H42B 121.2
C41 C42B C44 118(2)
C44 C42B H42B 121.2
C51 S2A C50 91.3(8)
C50 C53A H53A 120.9
C52 C53A H53A 120.9
C52 C53A C50 118(2)
C52 S2B C50 91.4(10)
C50 C53B H53B 119.5
C50 C53B C51 121(3)
C51 C53B H53B 119.5
O2 Yb1 C30 173.1(3)
O2 Yb1 N4 63.6(2)
O2 Yb1 N5 125.5(3)
O3 Yb1 C30 20.4(3)
O3 Yb1 O2 166.2(3)
O3 Yb1 O4 96.8(3)
O3 Yb1 O5 84.8(3)
O3 Yb1 O6 88.1(3)
O3 Yb1 O7 101.2(3)
O3 Yb1 N4 129.7(3)
O3 Yb1 N5 67.9(3)
O4 Yb1 C30 94.3(3)
O4 Yb1 O2 83.2(3)
O4 Yb1 O6 144.7(3)
O4 Yb1 N4 73.4(3)
O4 Yb1 N5 82.4(3)
O5 Yb1 C30 103.7(3)
O5 Yb1 O2 82.0(3)
O5 Yb1 O4 74.6(3)
O5 Yb1 O6 71.0(3)
O5 Yb1 O7 142.4(3)
O5 Yb1 N4 135.0(3)
O5 Yb1 N5 141.8(3)
O6 Yb1 C30 101.4(3)
O6 Yb1 O2 84.1(3)
O6 Yb1 N4 128.2(3)
O6 Yb1 N5 131.0(3)
O7 Yb1 C30 90.5(3)
O7 Yb1 O2 87.2(3)
O7 Yb1 O4 139.6(3)
O7 Yb1 O6 72.1(3)
O7 Yb1 N4 67.3(3)
O7 Yb1 N5 71.7(3)
N4 Yb1 C30 109.5(3)
N5 Yb1 C30 47.6(3)
N5 Yb1 N4 61.9(3)
C4 C3 C18 118.1(10)
N1 C3 C4 123.7(10)
N1 C3 C18 118.2(11)
C3 C4 H4 119.8
C5 C4 C3 120.4(10)
C5 C4 H4 119.8
C4 C5 C16 123.5(11)
C4 C5 O1 113.8(10)
C16 C5 O1 122.7(10)
C7 C6 O1 114.7(12)
C14 C6 C7 123.6(12)
C14 C6 O1 121.7(11)
C6 C7 H7 119.9
C8 C7 C6 120.3(13)
C8 C7 H7 119.9
C7 C8 N2 122.4(15)
C7 C8 C12 118.7(12)
N2 C8 C12 118.8(14)
C8 N2 H2 119.3
C8 N2 C9 121.4(16)
C9 N2 H2 119.3
N2 C9 H9A 110.3
N2 C9 H9B 110.3
N2 C9 C10 107(2)
H9A C9 H9B 108.6
C10 C9 H9A 110.3
C10 C9 H9B 110.3
C9 C10 H10A 109.5
C9 C10 H10B 109.5
C9 C10 H10C 109.5
H10A C10 H10B 109.5
H10A C10 H10C 109.5
H10B C10 H10C 109.5
H11A C11 H11B 109.5
H11A C11 H11C 109.5
H11B C11 H11C 109.5
C12 C11 H11A 109.5
C12 C11 H11B 109.5
C12 C11 H11C 109.5
C8 C12 C11 122.0(13)
C13 C12 C8 118.5(13)
C13 C12 C11 119.5(14)
C12 C13 H13 118.1
C14 C13 C12 123.8(13)
C14 C13 H13 118.1
C6 C14 C15 122.9(11)
C13 C14 C6 114.9(12)
C13 C14 C15 122.2(11)
C14 C15 C16 112.6(9)
C14 C15 C20 112.4(10)
C14 C15 N3 111.2(9)
C16 C15 C20 111.3(9)
N3 C15 C16 111.0(9)
N3 C15 C20 97.5(8)
C5 C16 C15 120.3(10)
C17 C16 C5 116.3(10)
C17 C16 C15 123.3(10)
C16 C17 H17 118.0
C16 C17 C18 124.0(10)
C18 C17 H17 118.0
C3 C18 C19 120.2(10)
C17 C18 C3 117.7(11)
C17 C18 C19 122.2(10)
C18 C19 H19A 109.5
C18 C19 H19B 109.5
C18 C19 H19C 109.5
H19A C19 H19B 109.5
H19A C19 H19C 109.5
H19B C19 H19C 109.5
C21 C20 C15 127.2(10)
C21 C20 C25 121.3(10)
C25 C20 C15 111.4(10)
C20 C21 H21 120.3
C22 C21 C20 119.4(12)
C22 C21 H21 120.3
C21 C22 H22 119.7
C21 C22 C23 120.7(13)
C23 C22 H22 119.7
C22 C23 H23 119.7
C24 C23 C22 120.6(11)
C24 C23 H23 119.7
C23 C24 H24 121.0
C23 C24 C25 117.9(12)
C25 C24 H24 121.0
C20 C25 C24 120.0(11)
C20 C25 C26 110.0(9)
C24 C25 C26 130.0(11)
O2 C26 C25 131.0(10)
O2 C26 N3 122.4(10)
N3 C26 C25 106.5(10)
C28 C27 H27 122.4
N4 C27 H27 122.4
N4 C27 C28 115.3(10)
C36 C28 C27 122.2(10)
N5 C28 C27 115.0(8)
N5 C28 C36 122.7(10)
C34 C29 C30 124.6(11)
N5 C29 C30 114.2(9)
N5 C29 C34 121.3(10)
C29 C30 Yb1 82.2(7)
C31 C30 Yb1 161.1(9)
C31 C30 C29 116.3(11)
O3 C30 Yb1 36.2(5)
O3 C30 C29 118.3(10)
O3 C30 C31 125.3(11)
C30 C31 H31 119.5
C30 C31 C32 121.0(13)
C32 C31 H31 119.5
C31 C32 H32 119.3
C33 C32 C31 121.5(14)
C33 C32 H32 119.3
C32 C33 H33 119.6
C32 C33 C34 120.9(14)
C34 C33 H33 119.6
C29 C34 C33 115.7(12)
C35 C34 C29 118.1(11)
C35 C34 C33 126.2(11)
C34 C35 H35 119.5
C36 C35 C34 121.1(11)
C36 C35 H35 119.5
C28 C36 H36 120.8
C35 C36 C28 118.4(11)
C35 C36 H36 120.8
F1 C37 C38 110.3(12)
F2 C37 C38 114.5(12)
F2 C37 F1 102.9(10)
F3 C37 C38 116.2(11)
F3 C37 F1 103.7(12)
F3 C37 F2 108.0(13)
C39 C38 C37 118.4(11)
O4 C38 C37 113.7(10)
O4 C38 C39 127.8(11)
C38 C39 H39 118.3
C38 C39 C40 123.3(11)
C40 C39 H39 118.3
C39 C40 C41 120.1(9)
O5 C40 C39 123.9(10)
O5 C40 C41 116.0(7)
C42A C41 S1A 109.2(10)
C42A C41 S1B 12.4(11)
C42A C41 C42B 97(2)
C42A C41 C40 131.8(10)
S1B C41 S1A 121.6(10)
C42B C41 S1A 12.0(15)
C42B C41 S1B 109.6(16)
C42B C41 C40 131.0(14)
C40 C41 S1A 119.0(6)
C40 C41 S1B 119.4(7)
C42A C43 S1B 14.8(7)
C42A C43 H43 124.8
C42A C43 H43A 132.3
S1B C43 H43 110.0
S1B C43 H43A 117.4
H43 C43 H43A 7.4
C44 C43 C42A 110.3(13)
C44 C43 S1B 125.1(11)
C44 C43 H43 124.8
C44 C43 H43A 117.4
S1A C44 H44 123.2
S1A C44 H44A 116.0
C42B C44 S1A 14.4(10)
C42B C44 H44 137.6
C42B C44 H44A 130.4
C43 C44 S1A 113.6(10)
C43 C44 C42B 99.2(14)
C43 C44 H44 123.2
C43 C44 H44A 130.4
H44 C44 H44A 7.2
C47 C48 H48 118.2
C49 C48 C47 123.6(11)
C49 C48 H48 118.2
C48 C49 C50 125.9(8)
O7 C49 C48 121.8(9)
O7 C49 C50 112.3(7)
C53A C50 S2A 105.9(13)
C53A C50 S2B 11.9(14)
C53A C50 C49 133.8(12)
S2B C50 S2A 117.5(9)
C53B C50 S2A 14.6(16)
C53B C50 C53A 92(2)
C53B C50 S2B 103.4(16)
C53B C50 C49 134.0(14)
C49 C50 S2A 120.2(6)
C49 C50 S2B 122.3(7)
C5 O1 C6 118.1(9)
C26 O2 Yb1 121.5(7)
C30 O3 Yb1 123.4(7)
C38 O4 Yb1 131.9(7)
C40 O5 Yb1 137.6(6)
C47 O6 Yb1 135.9(8)
C49 O7 Yb1 138.8(6)
C26 N3 C15 114.4(9)
N4 N3 C15 128.5(8)
N4 N3 C26 116.6(9)
C27 N4 Yb1 121.9(7)
C27 N4 N3 122.2(9)
N3 N4 Yb1 115.6(5)
C28 N5 Yb1 125.5(7)
C28 N5 C29 118.4(9)
C29 N5 Yb1 115.5(7)
C54 O8 H8 109.5
O8 C54 H54A 109.5
O8 C54 H54B 109.5
O8 C54 H54C 109.5
H54A C54 H54B 109.5
H54A C54 H54C 109.5
H54B C54 H54C 109.5
C3 N1 H1 118.4
C3 N1 C2 123.1(12)
C2 N1 H1 118.4
N1 C2 H2AA 108.8
N1 C2 H2AB 108.8
N1 C2 H2BC 109.2
N1 C2 H2BD 109.2
N1 C2 C1A 114.0(18)
H2AA C2 H2AB 107.7
H2AA C2 H2BC 141.6
H2AA C2 H2BD 63.8
H2AB C2 H2BC 64.5
H2AB C2 H2BD 46.2
H2BC C2 H2BD 107.9
C1A C2 H2AA 108.7
C1A C2 H2AB 108.8
C1A C2 H2BC 49.1
C1A C2 H2BD 135.8
C1B C2 N1 112.1(18)
C1B C2 H2AA 49.7
C1B C2 H2AB 138.1
C1B C2 H2BC 109.2
C1B C2 H2BD 109.2
C1B C2 C1A 62(2)
C2 C1A H1AA 109.5
C2 C1A H1AB 109.5
C2 C1A H1AC 109.5
C2 C1B H1BA 109.5
C2 C1B H1BB 109.5
C2 C1B H1BC 109.5
H1BA C1B H1BB 109.5
H1BA C1B H1BC 109.5
H1BB C1B H1BC 109.5
C53A C52 S2B 15.3(10)
C53A C52 H52 125.5
C53A C52 H52A 133.1
S2B C52 H52 110.3
S2B C52 H52A 117.9
H52 C52 H52A 7.9
C51 C52 C53A 109.0(16)
C51 C52 S2B 124.2(14)
C51 C52 H52 125.5
C51 C52 H52A 117.9
S2A C51 H51 122.3
S2A C51 H51A 114.4
C53B C51 S2A 16.0(12)
C53B C51 H51 137.7
C53B C51 H51A 130.1
C52 C51 S2A 115.4(14)
C52 C51 C53B 99.9(18)
C52 C51 H51 122.3
C52 C51 H51A 130.1
H51 C51 H51A 8.4

loop_
_geom_bond_atom_site_label_1
_geom_bond_atom_site_label_2
_geom_bond_distance
C47 C46 1.505(17)
C47 C48 1.369(17)
C47 O6 1.237(14)
C46 F4A 1.34(3)
C46 F5A 1.30(2)
C46 F6A 1.32(3)
C46 F4B 1.32(3)
C46 F5B 1.30(3)
C46 F6B 1.41(4)
S1A C41 1.709(8)
S1A C44 1.710(14)
C42A H42A 0.9300
C42A C41 1.375(12)
C42A C43 1.382(15)
S1B C41 1.704(10)
S1B C43 1.64(2)
C42B H42B 0.9300
C42B C41 1.378(13)
C42B C44 1.48(3)
S2A C50 1.708(8)
S2A C51 1.689(17)
C53A H53A 0.9300
C53A C50 1.380(13)
C53A C52 1.36(3)
S2B C50 1.699(9)
S2B C52 1.58(2)
C53B H53B 0.9300
C53B C50 1.378(14)
C53B C51 1.41(3)
Yb1 C30 3.161(12)
Yb1 O2 2.429(8)
Yb1 O3 2.236(8)
Yb1 O4 2.289(7)
Yb1 O5 2.268(7)
Yb1 O6 2.295(8)
Yb1 O7 2.268(8)
Yb1 N4 2.563(8)
Yb1 N5 2.429(8)
C3 C4 1.379(16)
C3 C18 1.437(14)
C3 N1 1.366(14)
C4 H4 0.9300
C4 C5 1.357(15)
C5 C16 1.387(14)
C5 O1 1.405(13)
C6 C7 1.385(17)
C6 C14 1.375(15)
C6 O1 1.408(14)
C7 H7 0.9300
C7 C8 1.354(19)
C8 N2 1.372(16)
C8 C12 1.406(18)
N2 H2 0.8600
N2 C9 1.43(2)
C9 H9A 0.9700
C9 H9B 0.9700
C9 C10 1.50(3)
C10 H10A 0.9600
C10 H10B 0.9600
C10 H10C 0.9600
C11 H11A 0.9600
C11 H11B 0.9600
C11 H11C 0.9600
C11 C12 1.544(18)
C12 C13 1.391(17)
C13 H13 0.9300
C13 C14 1.375(17)
C14 C15 1.488(16)
C15 C16 1.522(15)
C15 C20 1.531(14)
C15 N3 1.520(14)
C16 C17 1.347(15)
C17 H17 0.9300
C17 C18 1.397(15)
C18 C19 1.471(17)
C19 H19A 0.9600
C19 H19B 0.9600
C19 H19C 0.9600
C20 C21 1.372(16)
C20 C25 1.371(15)
C21 H21 0.9300
C21 C22 1.358(16)
C22 H22 0.9300
C22 C23 1.406(18)
C23 H23 0.9300
C23 C24 1.370(17)
C24 H24 0.9300
C24 C25 1.420(14)
C25 C26 1.438(15)
C26 O2 1.236(12)
C26 N3 1.362(12)
C27 H27 0.9300
C27 C28 1.455(14)
C27 N4 1.295(12)
C28 C36 1.406(13)
C28 N5 1.332(12)
C29 C30 1.409(15)
C29 C34 1.398(14)
C29 N5 1.395(13)
C30 C31 1.372(16)
C30 O3 1.321(13)
C31 H31 0.9300
C31 C32 1.408(17)
C32 H32 0.9300
C32 C33 1.347(19)
C33 H33 0.9300
C33 C34 1.423(18)
C34 C35 1.394(16)
C35 H35 0.9300
C35 C36 1.365(16)
C36 H36 0.9300
C37 C38 1.480(17)
C37 F1 1.384(17)
C37 F2 1.323(15)
C37 F3 1.313(14)
C38 C39 1.372(15)
C38 O4 1.275(13)
C39 H39 0.9300
C39 C40 1.386(14)
C40 C41 1.482(12)
C40 O5 1.238(11)
C43 H43 0.9300
C43 H43A 0.9300
C43 C44 1.343(14)
C44 H44 0.9300
C44 H44A 0.9300
C48 H48 0.9300
C48 C49 1.354(13)
C49 C50 1.450(13)
C49 O7 1.303(11)
N3 N4 1.342(11)
O8 H8 0.8200
O8 C54 1.30(2)
C54 H54A 0.9600
C54 H54B 0.9600
C54 H54C 0.9600
N1 H1 0.8600
N1 C2 1.455(16)
C2 H2AA 0.9700
C2 H2AB 0.9700
C2 H2BC 0.9700
C2 H2BD 0.9700
C2 C1A 1.55(4)
C2 C1B 1.28(3)
C1A H1AA 0.9600
C1A H1AB 0.9600
C1A H1AC 0.9600
C1B H1BA 0.9600
C1B H1BB 0.9600
C1B H1BC 0.9600
C52 H52 0.9300
C52 H52A 0.9300
C52 C51 1.29(2)
C51 H51 0.9300
C51 H51A 0.9300

loop_
_geom_torsion_atom_site_label_1
_geom_torsion_atom_site_label_2
_geom_torsion_atom_site_label_3
_geom_torsion_atom_site_label_4
_geom_torsion
C47 C48 C49 C50 172.5(12)
C47 C48 C49 O7 -9.4(19)
C46 C47 C48 C49 -170.3(13)
C46 C47 O6 Yb1 175.6(9)
C42A C43 C44 S1A -0.2(6)
C42A C43 C44 C42B -0.2(5)
S1B C43 C44 S1A -0.2(7)
S1B C43 C44 C42B -0.2(6)
C53A C52 C51 S2A -4(3)
C53A C52 C51 C53B 0(4)
S2B C52 C51 S2A -2(3)
S2B C52 C51 C53B 2(4)
Yb1 C30 C31 C32 166(2)
C3 C4 C5 C16 4(2)
C3 C4 C5 O1 -175.2(11)
C3 N1 C2 C1A 145(2)
C3 N1 C2 C1B 77(2)
C4 C3 C18 C17 -2.1(18)
C4 C3 C18 C19 179.6(13)
C4 C3 N1 C2 6(2)
C4 C5 C16 C15 173.2(12)
C4 C5 C16 C17 -4.4(18)
C4 C5 O1 C6 -166.6(11)
C5 C16 C17 C18 2.0(18)
C6 C7 C8 N2 179.9(12)
C6 C7 C8 C12 3(2)
C6 C14 C15 C16 8.3(16)
C6 C14 C15 C20 134.9(12)
C6 C14 C15 N3 -116.9(12)
C7 C6 C14 C13 -4.3(19)
C7 C6 C14 C15 175.5(12)
C7 C6 O1 C5 172.7(11)
C7 C8 N2 C9 10(2)
C7 C8 C12 C11 174.1(13)
C7 C8 C12 C13 -4(2)
C8 N2 C9 C10 167.7(16)
C8 C12 C13 C14 2(2)
N2 C8 C12 C11 -3(2)
N2 C8 C12 C13 178.5(12)
C11 C12 C13 C14 -176.9(13)
C12 C8 N2 C9 -172.7(14)
C12 C13 C14 C6 2.5(19)
C12 C13 C14 C15 -177.2(11)
C13 C14 C15 C16 -172.0(11)
C13 C14 C15 C20 -45.3(15)
C13 C14 C15 N3 62.8(14)
C14 C6 C7 C8 2(2)
C14 C6 O1 C5 -9.4(17)
C14 C15 C16 C5 -3.1(15)
C14 C15 C16 C17 174.4(10)
C14 C15 C20 C21 -66.6(15)
C14 C15 C20 C25 112.6(11)
C14 C15 N3 C26 -112.3(10)
C14 C15 N3 N4 59.1(14)
C15 C16 C17 C18 -175.5(11)
C15 C20 C21 C22 177.5(12)
C15 C20 C25 C24 -177.3(10)
C15 C20 C25 C26 1.8(13)
C15 N3 N4 Yb1 -172.3(8)
C15 N3 N4 C27 1.8(16)
C16 C5 O1 C6 14.7(17)
C16 C15 C20 C21 60.8(16)
C16 C15 C20 C25 -120.0(10)
C16 C15 N3 C26 121.6(10)
C16 C15 N3 N4 -67.0(13)
C16 C17 C18 C3 1.1(19)
C16 C17 C18 C19 179.3(12)
C18 C3 C4 C5 0.0(19)
C18 C3 N1 C2 -173.2(13)
C20 C15 C16 C5 -130.4(11)
C20 C15 C16 C17 47.1(15)
C20 C15 N3 C26 5.3(11)
C20 C15 N3 N4 176.7(9)
C20 C21 C22 C23 0(2)
C20 C25 C26 O2 179.4(11)
C20 C25 C26 N3 1.7(12)
C21 C20 C25 C24 1.9(17)
C21 C20 C25 C26 -179.0(11)
C21 C22 C23 C24 1(2)
C22 C23 C24 C25 -1(2)
C23 C24 C25 C20 -0.6(17)
C23 C24 C25 C26 -179.5(12)
C24 C25 C26 O2 -2(2)
C24 C25 C26 N3 -179.3(11)
C25 C20 C21 C22 -1.6(19)
C25 C26 O2 Yb1 176.2(9)
C25 C26 N3 C15 -4.7(12)
C25 C26 N3 N4 -177.2(9)
C26 N3 N4 Yb1 -1.1(11)
C26 N3 N4 C27 173.1(10)
C27 C28 C36 C35 -177.6(11)
C27 C28 N5 Yb1 6.9(12)
C27 C28 N5 C29 177.8(9)
C28 C27 N4 Yb1 -2.2(12)
C28 C27 N4 N3 -176.0(9)
C29 C30 C31 C32 -2.3(19)
C29 C30 O3 Yb1 2.2(14)
C29 C34 C35 C36 0.6(17)
C30 Yb1 O2 C26 9(3)
C30 Yb1 O4 C38 -112.1(10)
C30 Yb1 O5 C40 92.8(12)
C30 Yb1 O6 C47 -87.5(12)
C30 Yb1 O7 C49 97.6(11)
C30 Yb1 N4 C27 5.3(9)
C30 Yb1 N4 N3 179.4(6)
C30 Yb1 N5 C28 176.1(9)
C30 Yb1 N5 C29 5.0(6)
C30 C29 C34 C33 -0.3(17)
C30 C29 C34 C35 -179.7(11)
C30 C29 N5 Yb1 -9.1(12)
C30 C29 N5 C28 179.1(9)
C30 C31 C32 C33 2(2)
C31 C30 O3 Yb1 -175.0(10)
C31 C32 C33 C34 0(2)
C32 C33 C34 C29 -0.4(19)
C32 C33 C34 C35 179.0(13)
C33 C34 C35 C36 -178.7(12)
C34 C29 C30 Yb1 -174.6(11)
C34 C29 C30 C31 1.6(17)
C34 C29 C30 O3 -175.9(10)
C34 C29 N5 Yb1 171.8(8)
C34 C29 N5 C28 0.0(15)
C34 C35 C36 C28 0.1(17)
C36 C28 N5 Yb1 -170.1(8)
C36 C28 N5 C29 0.8(15)
C37 C38 C39 C40 -177.6(13)
C37 C38 O4 Yb1 -173.5(9)
C38 C39 C40 C41 173.9(10)
C38 C39 C40 O5 -5(2)
C39 C38 O4 Yb1 11.4(18)
C39 C40 C41 S1A 171.1(9)
C39 C40 C41 C42A -8.6(16)
C39 C40 C41 S1B -8.6(14)
C39 C40 C41 C42B 171.0(9)
C39 C40 O5 Yb1 3(2)
C41 S1A C44 C42B 0.0(5)
C41 S1A C44 C43 0.1(5)
C41 C42A C43 S1B -180.0(8)
C41 C42A C43 C44 0.2(5)
C41 S1B C43 C42A 0.0(6)
C41 S1B C43 C44 0.2(6)
C41 C42B C44 S1A -180.0(8)
C41 C42B C44 C43 0.1(4)
C41 C40 O5 Yb1 -175.3(7)
C43 C42A C41 S1A -0.1(3)
C43 C42A C41 S1B 180.0(9)
C43 C42A C41 C42B -0.1(2)
C43 C42A C41 C40 179.6(11)
C43 S1B C41 S1A -0.1(4)
C43 S1B C41 C42A 0.0(7)
C43 S1B C41 C42B -0.1(3)
C43 S1B C41 C40 179.6(9)
C44 S1A C41 C42A 0.0(3)
C44 S1A C41 S1B 0.0(4)
C44 S1A C41 C42B 0.0(7)
C44 S1A C41 C40 -179.7(9)
C44 C42B C41 S1A 180.0(9)
C44 C42B C41 C42A 0.0(2)
C44 C42B C41 S1B 0.0(3)
C44 C42B C41 C40 -179.7(11)
C48 C47 C46 F4A 125(2)
C48 C47 C46 F5A -117.4(19)
C48 C47 C46 F6A -1(3)
C48 C47 C46 F4B 83(3)
C48 C47 C46 F5B -154(2)
C48 C47 C46 F6B -33(3)
C48 C47 O6 Yb1 0(2)
C48 C49 C50 S2A -178.0(10)
C48 C49 C50 C53A -3(3)
C48 C49 C50 S2B 1(2)
C48 C49 C50 C53B -172(4)
C48 C49 O7 Yb1 9.6(18)
C50 S2A C51 C53B -11(10)
C50 S2A C51 C52 2.8(15)
C50 C53A C52 S2B -169(14)
C50 C53A C52 C51 4(4)
C50 S2B C52 C53A 8(10)
C50 S2B C52 C51 0(2)
C50 C53B C51 S2A 164(15)
C50 C53B C51 C52 -3(6)
C50 C49 O7 Yb1 -172.1(8)
O1 C5 C16 C15 -8.2(17)
O1 C5 C16 C17 174.1(11)
O1 C6 C7 C8 179.6(12)
O1 C6 C14 C13 178.0(11)
O1 C6 C14 C15 -2.3(18)
O2 Yb1 C30 C29 -11(3)
O2 Yb1 C30 C31 180(2)
O2 Yb1 C30 O3 167(2)
O2 Yb1 O3 C30 -173.5(10)
O2 Yb1 O4 C38 74.4(10)
O2 Yb1 O5 C40 -83.1(12)
O2 Yb1 O6 C47 88.3(12)
O2 Yb1 O7 C49 -88.9(11)
O2 Yb1 N4 C27 -175.4(9)
O2 Yb1 N4 N3 -1.2(6)
O2 Yb1 N5 C28 -4.9(9)
O2 Yb1 N5 C29 -176.0(7)
O2 C26 N3 C15 177.4(10)
O2 C26 N3 N4 4.9(15)
O3 Yb1 C30 C29 -178.1(12)
O3 Yb1 C30 C31 13(2)
O3 Yb1 O2 C26 169.8(11)
O3 Yb1 O4 C38 -91.7(10)
O3 Yb1 O5 C40 100.6(12)
O3 Yb1 O6 C47 -103.0(12)
O3 Yb1 O7 C49 80.1(11)
O3 Yb1 N4 C27 8.9(10)
O3 Yb1 N4 N3 -176.9(6)
O3 Yb1 N5 C28 178.5(9)
O3 Yb1 N5 C29 7.4(7)
O3 C30 C31 C32 175.0(12)
O4 Yb1 C30 C29 -80.1(6)
O4 Yb1 C30 C31 111(3)
O4 Yb1 C30 O3 98.0(8)
O4 Yb1 O2 C26 78.7(8)
O4 Yb1 O3 C30 -84.0(8)
O4 Yb1 O5 C40 2.1(11)
O4 Yb1 O6 C47 157.8(11)
O4 Yb1 O7 C49 -165.1(10)
O4 Yb1 N4 C27 94.0(8)
O4 Yb1 N4 N3 -91.8(7)
O4 Yb1 N5 C28 -80.9(8)
O4 Yb1 N5 C29 108.0(7)
O4 C38 C39 C40 -3(2)
O5 Yb1 C30 C29 -155.2(6)
O5 Yb1 C30 C31 35(3)
O5 Yb1 C30 O3 22.8(9)
O5 Yb1 O2 C26 154.0(8)
O5 Yb1 O3 C30 -157.8(9)
O5 Yb1 O4 C38 -9.1(10)
O5 Yb1 O6 C47 171.9(13)
O5 Yb1 O7 C49 -15.9(13)
O5 Yb1 N4 C27 140.4(8)
O5 Yb1 N4 N3 -45.4(8)
O5 Yb1 N5 C28 -133.8(8)
O5 Yb1 N5 C29 55.1(9)
O5 C40 C41 S1A -10.1(14)
O5 C40 C41 C42A 170.3(8)
O5 C40 C41 S1B 170.2(8)
O5 C40 C41 C42B -10.2(16)
O6 C47 C46 F4A -51(2)
O6 C47 C46 F5A 66(2)
O6 C47 C46 F6A -177.1(19)
O6 C47 C46 F4B -93(2)
O6 C47 C46 F5B 29(3)
O6 C47 C46 F6B 151(2)
O6 C47 C48 C49 5(2)
O6 Yb1 C30 C29 131.7(6)
O6 Yb1 C30 C31 -38(3)
O6 Yb1 C30 O3 -50.2(9)
O6 Yb1 O2 C26 -134.4(8)
O6 Yb1 O3 C30 131.1(9)
O6 Yb1 O4 C38 4.7(12)
O6 Yb1 O5 C40 -169.6(12)
O6 Yb1 O7 C49 -4.2(11)
O6 Yb1 N4 C27 -117.9(8)
O6 Yb1 N4 N3 56.2(8)
O6 Yb1 N5 C28 112.1(8)
O6 Yb1 N5 C29 -59.0(8)
O7 Yb1 C30 C29 59.9(6)
O7 Yb1 C30 C31 -109(3)
O7 Yb1 C30 O3 -122.1(8)
O7 Yb1 O2 C26 -62.1(8)
O7 Yb1 O3 C30 59.7(9)
O7 Yb1 O4 C38 152.0(9)
O7 Yb1 O5 C40 -157.8(11)
O7 Yb1 O6 C47 -0.6(12)
O7 Yb1 N4 C27 -76.8(8)
O7 Yb1 N4 N3 97.4(7)
O7 Yb1 N5 C28 67.8(8)
O7 Yb1 N5 C29 -103.3(7)
O7 C49 C50 S2A 3.8(15)
O7 C49 C50 C53A 178(3)
O7 C49 C50 S2B -177.6(14)
O7 C49 C50 C53B 10(4)
N3 C15 C16 C5 122.2(11)
N3 C15 C16 C17 -60.3(14)
N3 C15 C20 C21 176.8(12)
N3 C15 C20 C25 -4.0(11)
N3 C26 O2 Yb1 -6.4(14)
N4 Yb1 C30 C29 -6.2(7)
N4 Yb1 C30 C31 -175(3)
N4 Yb1 C30 O3 171.9(8)
N4 Yb1 O2 C26 3.9(8)
N4 Yb1 O3 C30 -9.9(10)
N4 Yb1 O4 C38 138.8(10)
N4 Yb1 O5 C40 -44.0(13)
N4 Yb1 O6 C47 39.0(13)
N4 Yb1 O7 C49 -151.4(11)
N4 Yb1 N5 C28 -5.7(7)
N4 Yb1 N5 C29 -176.8(8)
N4 C27 C28 C36 174.3(10)
N4 C27 C28 N5 -2.7(14)
N5 Yb1 C30 C29 -4.5(6)
N5 Yb1 C30 C31 -174(3)
N5 Yb1 C30 O3 173.6(10)
N5 Yb1 O2 C26 3.1(9)
N5 Yb1 O3 C30 -5.1(8)
N5 Yb1 O4 C38 -158.3(10)
N5 Yb1 O5 C40 57.1(13)
N5 Yb1 O6 C47 -44.8(13)
N5 Yb1 O7 C49 142.1(11)
N5 Yb1 N4 C27 3.9(7)
N5 Yb1 N4 N3 178.1(8)
N5 C28 C36 C35 -0.8(16)
N5 C29 C30 Yb1 6.3(8)
N5 C29 C30 C31 -177.5(11)
N5 C29 C30 O3 5.1(15)
N5 C29 C34 C33 178.7(11)
N5 C29 C34 C35 -0.7(16)
F1 C37 C38 C39 -130.5(12)
F1 C37 C38 O4 53.9(15)
F2 C37 C38 C39 114.1(13)
F2 C37 C38 O4 -61.5(17)
F3 C37 C38 C39 -13(2)
F3 C37 C38 O4 171.5(12)
N1 C3 C4 C5 -179.4(13)
N1 C3 C18 C17 177.2(12)
N1 C3 C18 C19 -1.0(19)
C52 C53A C50 S2A -2(4)
C52 C53A C50 S2B 167(16)
C52 C53A C50 C53B -5(4)
C52 C53A C50 C49 -177(2)
C52 S2B C50 S2A 2.4(17)
C52 S2B C50 C53A -10(12)
C52 S2B C50 C53B -2(3)
C52 S2B C50 C49 -176.3(12)
C51 S2A C50 C53A 0(2)
C51 S2A C50 S2B -3.1(14)
C51 S2A C50 C53B 12(11)
C51 S2A C50 C49 175.6(11)
C51 C53B C50 S2A -162(16)
C51 C53B C50 C53A 5(5)
C51 C53B C50 S2B 3(6)
C51 C53B C50 C49 177(2)
